data_4116136
loop_
_publ_author_name
'Amy M. Barrios'
'Stephen J. Lippard'

_publ_section_title
;
 Interaction of Urea with a Hydroxide-Bridged Dinuclear Nickel Center: An
 Alternative Model for the Mechanism of Urease
;
_journal_name_full 'Journal of the American Chemical Society'
_journal_page_first 9172
_journal_page_last 9177
_journal_paper_doi 10.1021/ja000202v
_journal_volume 122
_journal_year 2000
_chemical_formula_sum 'C40 H46 Cl3 N12 Ni2 O11'
_chemical_formula_weight 1094.66
_chemical_name_systematic
; 
 ? 
;
_space_group_IT_number 11
_symmetry_cell_setting monoclinic
_symmetry_space_group_name_Hall '-P 2yb'
_symmetry_space_group_name_H-M 'P 1 21/m 1'
_atom_sites_solution_hydrogens geom
_atom_sites_solution_primary direct
_atom_sites_solution_secondary difmap
_audit_creation_method SHELXL-97
_cell_angle_alpha 90.00
_cell_angle_beta 106.129(14)
_cell_angle_gamma 90.00
_cell_formula_units_Z 2
_cell_length_a 10.429(2)
_cell_length_b 21.129(4)
_cell_length_c 12.695(4)
_cell_measurement_reflns_used 17030
_cell_measurement_temperature 188(2)
_cell_measurement_theta_max 28.28
_cell_measurement_theta_min 1.67
_cell_volume 2687.3(11)
_computing_structure_refinement 'SHELXL-97 (Sheldrick, 1997)'
_computing_structure_solution 'SHELXS-97 (Sheldrick, 1990)'
_diffrn_ambient_temperature 188(2)
_diffrn_measured_fraction_theta_full 0.938
_diffrn_measured_fraction_theta_max 0.938
_diffrn_radiation_monochromator graphite
_diffrn_radiation_source 'fine-focus sealed tube'
_diffrn_radiation_type MoK\a
_diffrn_radiation_wavelength 0.71073
_diffrn_reflns_av_R_equivalents 0.0457
_diffrn_reflns_av_sigmaI/netI 0.0693
_diffrn_reflns_limit_h_max 13
_diffrn_reflns_limit_h_min -13
_diffrn_reflns_limit_k_max 21
_diffrn_reflns_limit_k_min -27
_diffrn_reflns_limit_l_max 14
_diffrn_reflns_limit_l_min -16
_diffrn_reflns_number 17030
_diffrn_reflns_theta_full 28.28
_diffrn_reflns_theta_max 28.28
_diffrn_reflns_theta_min 1.67
_exptl_absorpt_coefficient_mu 0.912
_exptl_absorpt_correction_T_max 1.000000
_exptl_absorpt_correction_T_min 0.839078
_exptl_absorpt_correction_type sadabs
_exptl_crystal_colour purple/brown
_exptl_crystal_density_diffrn 1.353
_exptl_crystal_description 'thin block'
_exptl_crystal_F_000 1130
_exptl_crystal_size_max 0.6
_exptl_crystal_size_mid 0.5
_exptl_crystal_size_min 0.1
_refine_diff_density_max 1.099
_refine_diff_density_min -0.766
_refine_diff_density_rms 0.127
_refine_ls_extinction_method none
_refine_ls_goodness_of_fit_ref 1.122
_refine_ls_hydrogen_treatment mixed
_refine_ls_matrix_type full
_refine_ls_number_parameters 418
_refine_ls_number_reflns 6412
_refine_ls_number_restraints 0
_refine_ls_restrained_S_all 1.122
_refine_ls_R_factor_all 0.1219
_refine_ls_R_factor_gt 0.0659
_refine_ls_shift/su_max 9.324
_refine_ls_shift/su_mean 0.028
_refine_ls_structure_factor_coef Fsqd
_refine_ls_weighting_details 'calc w=1/[\s^2^(Fo^2^)+(0.1000P)^2^+0.0000P] where P=(Fo^2^+2Fc^2^)/3'
_refine_ls_weighting_scheme calc
_refine_ls_wR_factor_gt 0.1658
_refine_ls_wR_factor_ref 0.1902
_reflns_number_gt 3831
_reflns_number_total 6412
_reflns_threshold_expression >2sigma(I)
_cod_data_source_file ja000202v_1.cif
_cod_data_source_block complex1
_cod_original_cell_volume 2687.2(12)
_cod_database_code 4116136

loop_
_symmetry_equiv_pos_as_xyz
'x, y, z'
'-x, y+1/2, -z'
'-x, -y, -z'
'x, -y-1/2, z'

loop_
_atom_site_label
_atom_site_type_symbol
_atom_site_fract_x
_atom_site_fract_y
_atom_site_fract_z
_atom_site_U_iso_or_equiv
_atom_site_adp_type
_atom_site_occupancy
_atom_site_symmetry_multiplicity
_atom_site_calc_flag
_atom_site_refinement_flags
_atom_site_disorder_assembly
_atom_site_disorder_group
Ni1 Ni 0.36640(5) 0.67714(2) -1.10554(4) 0.03477(18) Uani 1 1 d . . .
O1 O 0.2480(4) 0.7500 -1.1812(3) 0.0404(9) Uani 1 2 d S . .
N2 N 0.5137(3) 0.61446(15) -1.0212(3) 0.0370(8) Uani 1 1 d . A .
C10A C 0.4137(6) 0.7500 -0.8811(5) 0.0389(13) Uani 1 2 d S . .
N3 N 0.3406(3) 0.61474(15) -1.2366(3) 0.0377(8) Uani 1 1 d . A .
N11 N 0.3067(5) 0.7500 -0.8473(5) 0.0609(16) Uani 1 2 d S A .
H11A H 0.2274 0.7500 -0.8952 0.073 Uiso 1 2 calc SR . .
H11B H 0.3136 0.7500 -0.7767 0.073 Uiso 1 2 calc SR . .
C5 C 0.5850(4) 0.61444(19) -1.1900(3) 0.0371(9) Uani 1 1 d . A .
H5A H 0.6560 0.5939 -1.2173 0.045 Uiso 1 1 calc R . .
N10 N 0.5330(6) 0.7500 -0.8059(5) 0.0599(16) Uani 1 2 d S A .
H10A H 0.6067 0.7500 -0.8268 0.072 Uiso 1 2 calc SR . .
H10B H 0.5375 0.7500 -0.7356 0.072 Uiso 1 2 calc SR . .
C15 C 0.2198(5) 0.5948(2) -1.2973(4) 0.0507(11) Uani 1 1 d . . .
H15A H 0.1423 0.6087 -1.2788 0.061 Uiso 1 1 calc R A .
N1 N 0.5155(3) 0.71809(14) -1.1597(2) 0.0322(7) Uani 1 1 d . . .
H1B H 0.4568 0.6977 -1.1343 0.039 Uiso 1 1 calc R . .
C12 C 0.4408(5) 0.5533(2) -1.3504(4) 0.0488(11) Uani 1 1 d . A .
H12A H 0.5189 0.5391 -1.3678 0.059 Uiso 1 1 calc R . .
C1 C 0.6000(4) 0.68631(18) -1.1965(3) 0.0336(8) Uani 1 1 d . . .
O10 O 0.4096(4) 0.7500 -0.9816(3) 0.0381(9) Uani 1 2 d S . .
C2 C 0.6941(4) 0.71645(18) -1.2419(3) 0.0351(9) Uani 1 1 d . . .
C13 C 0.3148(6) 0.5343(2) -1.4123(4) 0.0613(14) Uani 1 1 d . . .
H13A H 0.3060 0.5070 -1.4734 0.074 Uiso 1 1 calc R A .
C6 C 0.6020(4) 0.59303(18) -1.0716(3) 0.0391(9) Uani 1 1 d . . .
C3 C 0.7854(5) 0.6839(2) -1.2860(4) 0.0481(11) Uani 1 1 d . . .
C9 C 0.6291(5) 0.5552(2) -0.8628(4) 0.0587(14) Uani 1 1 d . A .
H9A H 0.6371 0.5430 -0.7893 0.070 Uiso 1 1 calc R . .
C11 C 0.4490(4) 0.59349(18) -1.2628(3) 0.0382(9) Uani 1 1 d . . .
C4 C 0.8720(5) 0.7170(3) -1.3274(4) 0.0574(13) Uani 1 1 d . . .
C10 C 0.5271(5) 0.5945(2) -0.9180(4) 0.0476(11) Uani 1 1 d . . .
H10C H 0.4636 0.6081 -0.8817 0.057 Uiso 1 1 calc R A .
C7 C 0.7063(5) 0.5527(2) -1.0209(4) 0.0505(11) Uani 1 1 d . A .
H7A H 0.7673 0.5387 -1.0593 0.061 Uiso 1 1 calc R . .
C14 C 0.2053(5) 0.5544(2) -1.3862(4) 0.0561(13) Uani 1 1 d . A .
H14A H 0.1191 0.5411 -1.4279 0.067 Uiso 1 1 calc R . .
C8 C 0.7202(5) 0.5337(2) -0.9164(4) 0.0606(14) Uani 1 1 d . . .
H8A H 0.7909 0.5062 -0.8804 0.073 Uiso 1 1 calc R A .
Cl1 Cl 0.14160(18) 0.2500 -1.09648(16) 0.0673(5) Uani 1 2 d S . .
Cl2 Cl -0.11534(14) 0.50787(7) -1.28627(12) 0.0717(4) Uani 1 1 d . . .
O400 O -0.4161(7) 0.2500 -1.3942(4) 0.0793(16) Uani 1 2 d S . .
O101 O 0.0039(6) 0.2500 -1.1487(6) 0.114(3) Uani 1 2 d S . .
O203 O -0.1187(7) 0.5498(3) -1.3782(5) 0.142(2) Uani 1 1 d . . .
O202 O -0.0439(5) 0.5419(3) -1.1924(4) 0.1090(17) Uani 1 1 d . . .
O201 O -0.0488(6) 0.4555(3) -1.3045(6) 0.142(2) Uani 1 1 d . . .
O200 O -0.2415(5) 0.5015(4) -1.2883(7) 0.191(4) Uani 1 1 d . . .
O100 O 0.2065(9) 0.2964(4) -1.1437(9) 0.208(4) Uani 1 1 d . . .
O102 O 0.1649(8) 0.2930(4) -1.0086(8) 0.209(4) Uani 1 1 d . . .
C20A C 0.1476(13) 0.6226(7) -1.0041(10) 0.052(3) Uani 0.517(12) 1 d P A 1
C21A C 0.052(3) 0.5942(9) -0.953(3) 0.078(6) Uani 0.517(12) 1 d P A 1
H21A H -0.0009 0.5621 -1.0016 0.117 Uiso 0.517(12) 1 calc PR A 1
H21B H -0.0073 0.6271 -0.9385 0.117 Uiso 0.517(12) 1 calc PR A 1
H21C H 0.1004 0.5743 -0.8832 0.117 Uiso 0.517(12) 1 calc PR A 1
N20A N 0.240(4) 0.6432(11) -1.037(3) 0.052(5) Uani 0.517(12) 1 d P A 1
C20 C 0.1321(13) 0.6488(7) -1.0244(11) 0.045(3) Uiso 0.483(12) 1 d P A 2
O20 O 0.226(3) 0.6267(8) -1.045(2) 0.037(3) Uani 0.483(12) 1 d P A 2
N21 N 0.073(2) 0.6169(7) -0.955(2) 0.064(4) Uani 0.483(12) 1 d P A 2
H21D H 0.1055 0.5804 -0.9266 0.076 Uiso 0.483(12) 1 calc PR A 2
H21E H 0.0024 0.6331 -0.9398 0.076 Uiso 0.483(12) 1 calc PR A 2
N20 N 0.0761(8) 0.7029(4) -1.0680(7) 0.054(3) Uani 0.483(12) 1 d P A 2
H20D H 0.1095 0.7239 -1.1141 0.064 Uiso 0.483(12) 1 calc PR A 2
H20E H 0.0058 0.7177 -1.0506 0.064 Uiso 0.483(12) 1 calc PR A 2
C400 C -0.391(2) 0.3067(8) -1.4503(15) 0.090(5) Uiso 0.431(15) 1 d P B 3
H40A H -0.4752 0.3235 -1.4991 0.108 Uiso 0.431(15) 1 calc PR B 3
H40B H -0.3288 0.2974 -1.4948 0.108 Uiso 0.431(15) 1 calc PR B 3
C401 C -0.331(3) 0.3529(13) -1.362(2) 0.154(10) Uiso 0.431(15) 1 d P B 3
H40C H -0.3154 0.3932 -1.3948 0.231 Uiso 0.431(15) 1 calc PR B 3
H40D H -0.2453 0.3363 -1.3166 0.231 Uiso 0.431(15) 1 calc PR B 3
H40E H -0.3912 0.3596 -1.3163 0.231 Uiso 0.431(15) 1 calc PR B 3
C40A C -0.4740(14) 0.3037(5) -1.4656(9) 0.072(3) Uiso 0.569(15) 1 d P B 4
H40F H -0.5682 0.2946 -1.5051 0.087 Uiso 0.569(15) 1 calc PR B 4
H40G H -0.4241 0.3106 -1.5206 0.087 Uiso 0.569(15) 1 calc PR B 4
C41A C -0.4662(15) 0.3636(7) -1.3944(12) 0.104(5) Uiso 0.569(15) 1 d P B 4
H41A H -0.5057 0.3994 -1.4412 0.156 Uiso 0.569(15) 1 calc PR B 4
H41B H -0.3726 0.3729 -1.3569 0.156 Uiso 0.569(15) 1 calc PR B 4
H41C H -0.5153 0.3564 -1.3399 0.156 Uiso 0.569(15) 1 calc PR B 4
N500 N -0.1538(13) 0.2500 -1.5671(12) 0.150(4) Uani 1 2 d S . .
C500 C -0.066(4) 0.3189(10) -1.3982(15) 0.28(3) Uani 0.50 1 d P . .
H50A H -0.0604 0.2926 -1.3327 0.339 Uiso 0.50 1 calc PR . .
H50B H -0.1308 0.3531 -1.3992 0.339 Uiso 0.50 1 calc PR . .
C501 C -0.109(3) 0.2860(10) -1.4798(17) 0.169(10) Uani 0.50 1 d P . .
C502 C 0.112(3) 0.3584(9) -1.3812(17) 0.136(8) Uani 0.50 1 d P . .
H50C H 0.1221 0.4021 -1.3629 0.163 Uiso 0.50 1 calc PR . .
0502 O 0.243(3) 0.2500 -1.4069(18) 0.29(3) Uani 0.50 2 d SP . .
C503 C 0.232(6) 0.324(2) -1.3952(16) 0.36(4) Uani 0.50 1 d P . .
H50E H 0.3077 0.3487 -1.3973 0.429 Uiso 0.50 1 calc PR . .
H1W H 0.216(4) 0.7500 -1.300(3) 0.000(9) Uiso 1 2 d S . .
H4 H 0.936(5) 0.695(2) -1.354(4) 0.063(15) Uiso 1 1 d . . .
H3 H 0.798(4) 0.643(2) -1.288(4) 0.040(12) Uiso 1 1 d . . .

loop_
_atom_site_aniso_label
_atom_site_aniso_U_11
_atom_site_aniso_U_22
_atom_site_aniso_U_33
_atom_site_aniso_U_23
_atom_site_aniso_U_13
_atom_site_aniso_U_12
Ni1 0.0373(3) 0.0340(3) 0.0322(3) 0.0007(2) 0.0082(2) -0.0041(2)
O1 0.038(2) 0.043(2) 0.037(2) 0.000 0.0057(18) 0.000
N2 0.0453(19) 0.0292(17) 0.0334(18) 0.0016(14) 0.0061(15) -0.0064(15)
C10A 0.045(3) 0.038(3) 0.031(3) 0.000 0.005(3) 0.000
N3 0.0426(19) 0.0318(17) 0.0341(18) 0.0039(14) 0.0032(15) -0.0060(15)
N11 0.038(3) 0.104(5) 0.042(3) 0.000 0.013(2) 0.000
C5 0.044(2) 0.032(2) 0.037(2) 0.0008(17) 0.0126(18) 0.0061(18)
N10 0.051(3) 0.085(4) 0.040(3) 0.000 0.007(3) 0.000
C15 0.052(3) 0.045(3) 0.048(3) 0.005(2) 0.002(2) -0.009(2)
N1 0.0390(17) 0.0254(15) 0.0308(17) 0.0007(13) 0.0076(14) -0.0030(14)
C12 0.074(3) 0.035(2) 0.035(2) -0.0042(18) 0.010(2) -0.004(2)
C1 0.040(2) 0.029(2) 0.0287(19) -0.0011(15) 0.0058(16) 0.0003(17)
O10 0.049(2) 0.035(2) 0.030(2) 0.000 0.0098(18) 0.000
C2 0.038(2) 0.035(2) 0.031(2) -0.0001(16) 0.0062(17) 0.0034(17)
C13 0.093(4) 0.043(3) 0.041(3) -0.005(2) 0.007(3) -0.009(3)
C6 0.045(2) 0.0241(19) 0.044(2) 0.0000(17) 0.0041(19) -0.0027(18)
C3 0.055(3) 0.039(3) 0.055(3) -0.003(2) 0.023(2) 0.006(2)
C9 0.081(4) 0.041(3) 0.043(3) 0.016(2) -0.002(3) -0.005(3)
C11 0.053(3) 0.029(2) 0.031(2) 0.0002(16) 0.0092(19) -0.0039(18)
C4 0.051(3) 0.066(3) 0.061(3) -0.004(2) 0.026(2) 0.006(2)
C10 0.057(3) 0.042(3) 0.039(2) 0.004(2) 0.006(2) -0.006(2)
C7 0.059(3) 0.033(2) 0.054(3) 0.003(2) 0.007(2) 0.007(2)
C14 0.064(3) 0.049(3) 0.045(3) 0.000(2) -0.002(2) -0.014(3)
C8 0.070(3) 0.043(3) 0.059(3) 0.010(2) 0.002(3) 0.008(3)
Cl1 0.0490(10) 0.0937(15) 0.0563(11) 0.000 0.0100(9) 0.000
Cl2 0.0631(8) 0.0710(9) 0.0719(9) -0.0273(7) 0.0036(7) 0.0196(7)
O400 0.125(5) 0.067(4) 0.045(3) 0.000 0.021(3) 0.000
O101 0.048(3) 0.189(8) 0.092(5) 0.000 -0.002(3) 0.000
O203 0.214(7) 0.104(4) 0.084(4) -0.014(3) 0.000(4) 0.016(4)
O202 0.120(4) 0.106(4) 0.075(3) -0.030(3) -0.015(3) 0.001(3)
O201 0.162(5) 0.098(4) 0.184(6) -0.034(4) 0.077(5) 0.051(4)
O200 0.068(3) 0.249(8) 0.263(9) -0.173(7) 0.059(4) -0.039(4)
O100 0.171(7) 0.182(7) 0.262(11) 0.074(8) 0.047(7) -0.042(6)
O102 0.136(6) 0.217(8) 0.233(10) -0.089(8) -0.017(6) 0.009(6)
C20A 0.058(7) 0.041(7) 0.051(6) 0.004(5) 0.004(6) 0.012(6)
C21A 0.098(14) 0.044(12) 0.104(12) -0.020(11) 0.048(10) -0.020(10)
N20A 0.067(10) 0.029(11) 0.062(8) -0.015(9) 0.025(7) -0.039(8)
O20 0.046(6) 0.021(8) 0.049(5) -0.014(6) 0.024(5) -0.035(6)
N21 0.074(10) 0.038(10) 0.087(8) -0.010(9) 0.035(7) -0.012(8)
N20 0.046(5) 0.064(6) 0.056(6) 0.013(4) 0.024(4) 0.003(4)
N500 0.151(10) 0.164(12) 0.142(11) 0.000 0.052(9) 0.000
C500 0.61(7) 0.086(13) 0.064(12) -0.025(10) -0.05(2) 0.04(3)
C501 0.31(3) 0.114(14) 0.102(14) -0.004(12) 0.083(18) 0.058(18)
C502 0.23(2) 0.074(11) 0.115(16) -0.009(10) 0.070(16) 0.048(13)
0502 0.18(2) 0.59(9) 0.049(13) 0.000 -0.035(13) 0.000
C503 0.66(11) 0.32(6) 0.020(9) -0.002(18) -0.02(2) -0.09(6)

loop_
_atom_type_symbol
_atom_type_description
_atom_type_scat_dispersion_real
_atom_type_scat_dispersion_imag
_atom_type_scat_source
C C 0.0033 0.0016 'International Tables Vol C Tables 4.2.6.8 and 6.1.1.4'
H H 0.0000 0.0000 'International Tables Vol C Tables 4.2.6.8 and 6.1.1.4'
N N 0.0061 0.0033 'International Tables Vol C Tables 4.2.6.8 and 6.1.1.4'
O O 0.0106 0.0060 'International Tables Vol C Tables 4.2.6.8 and 6.1.1.4'
Cl Cl 0.1484 0.1585 'International Tables Vol C Tables 4.2.6.8 and 6.1.1.4'
Ni Ni 0.3393 1.1124 'International Tables Vol C Tables 4.2.6.8 and 6.1.1.4'

loop_
_geom_angle_atom_site_label_1
_geom_angle_atom_site_label_2
_geom_angle_atom_site_label_3
_geom_angle
_geom_angle_site_symmetry_1
_geom_angle_site_symmetry_3
N20A Ni1 O1 95.4(12) . .
N20A Ni1 N1 172.7(10) . .
O1 Ni1 N1 86.57(13) . .
N20A Ni1 N3 99.9(8) . .
O1 Ni1 N3 100.07(13) . .
N1 Ni1 N3 86.61(13) . .
N20A Ni1 N2 91.8(12) . .
O1 Ni1 N2 170.02(12) . .
N1 Ni1 N2 85.48(13) . .
N3 Ni1 N2 85.49(13) . .
N20A Ni1 O20 8.8(12) . .
O1 Ni1 O20 99.3(8) . .
N1 Ni1 O20 174.0(7) . .
N3 Ni1 O20 91.4(6) . .
N2 Ni1 O20 88.8(8) . .
N20A Ni1 O10 88.2(8) . .
O1 Ni1 O10 77.36(12) . .
N1 Ni1 O10 85.41(13) . .
N3 Ni1 O10 171.75(13) . .
N2 Ni1 O10 95.97(13) . .
O20 Ni1 O10 96.7(6) . .
Ni1 O1 Ni1 98.03(16) . 4_575
C6 N2 C10 117.4(4) . .
C6 N2 Ni1 118.5(3) . .
C10 N2 Ni1 124.1(3) . .
O10 C10A N11 122.7(5) . .
O10 C10A N10 118.9(6) . .
N11 C10A N10 118.4(6) . .
C11 N3 C15 118.1(4) . .
C11 N3 Ni1 118.7(3) . .
C15 N3 Ni1 123.2(3) . .
C11 C5 C1 110.2(3) . .
C11 C5 C6 110.0(3) . .
C1 C5 C6 111.1(3) . .
N3 C15 C14 122.0(5) . .
C1 N1 N1 121.3(2) . 4_575
C1 N1 Ni1 123.8(3) . .
N1 N1 Ni1 114.87(9) 4_575 .
C11 C12 C13 118.0(5) . .
N1 C1 C2 122.1(3) . .
N1 C1 C5 113.9(3) . .
C2 C1 C5 124.0(4) . .
C10A O10 Ni1 132.66(12) . 4_575
C10A O10 Ni1 132.67(12) . .
Ni1 O10 Ni1 91.03(14) 4_575 .
C3 C2 C2 119.2(3) . 4_575
C3 C2 C1 124.1(4) . .
C2 C2 C1 116.6(2) 4_575 .
C14 C13 C12 120.3(5) . .
N2 C6 C7 122.7(4) . .
N2 C6 C5 117.5(4) . .
C7 C6 C5 119.8(4) . .
C4 C3 C2 119.7(5) . .
C10 C9 C8 119.0(5) . .
N3 C11 C12 122.5(4) . .
N3 C11 C5 117.3(3) . .
C12 C11 C5 120.3(4) . .
C3 C4 C4 121.1(3) . 4_575
N2 C10 C9 122.7(5) . .
C8 C7 C6 119.5(5) . .
C13 C14 C15 119.1(5) . .
C7 C8 C9 118.7(5) . .
O101 Cl1 O102 107.7(4) . .
O101 Cl1 O102 107.7(4) . 4_565
O102 Cl1 O102 80.4(9) . 4_565
O101 Cl1 O100 110.3(4) . 4_565
O102 Cl1 O100 141.8(5) . 4_565
O102 Cl1 O100 83.7(6) 4_565 4_565
O101 Cl1 O100 110.3(4) . .
O102 Cl1 O100 83.7(6) . .
O102 Cl1 O100 141.8(5) 4_565 .
O100 Cl1 O100 87.7(10) 4_565 .
O200 Cl2 O201 118.0(4) . .
O200 Cl2 O202 111.0(4) . .
O201 Cl2 O202 112.5(4) . .
O200 Cl2 O203 104.2(5) . .
O201 Cl2 O203 104.9(4) . .
O202 Cl2 O203 104.8(3) . .
C400 O400 C400 110.9(15) 4_565 .
C400 O400 C40A 33.2(8) 4_565 4_565
C400 O400 C40A 115.6(8) . 4_565
C400 O400 C40A 115.6(8) 4_565 .
C400 O400 C40A 33.2(8) . .
C40A O400 C40A 100.8(10) 4_565 .
Cl1 O102 O102 49.8(5) . 4_565
N20A C20A C21A 172(3) . .
C20A N20A Ni1 173(3) . .
O20 C20 N20 123.1(17) . .
O20 C20 N21 119(2) . .
N20 C20 N21 117.4(14) . .
C20 O20 Ni1 125.5(16) . .
O400 C400 C401 105.5(16) . .
O400 C40A C41A 109.0(9) . .
C501 N500 C501 70.5(19) . 4_565
C501 C500 C502 116(3) . .
C500 C501 N500 179(3) . .
C500 C501 C501 124.6(14) . 4_565
N500 C501 C501 54.8(10) . 4_565
C503 C502 C500 125(2) . .
C503 0502 C503 165(5) 4_565 .
C502 C503 0502 125(4) . .

loop_
_geom_bond_atom_site_label_1
_geom_bond_atom_site_label_2
_geom_bond_distance
_geom_bond_site_symmetry_2
Ni1 N20A 1.90(3) .
Ni1 O1 2.039(3) .
Ni1 N1 2.057(3) .
Ni1 N3 2.081(3) .
Ni1 N2 2.085(3) .
Ni1 O20 2.12(2) .
Ni1 O10 2.158(3) .
O1 Ni1 2.039(3) 4_575
N2 C6 1.337(5) .
N2 C10 1.346(5) .
C10A O10 1.264(7) .
C10A N11 1.302(8) .
C10A N10 1.341(8) .
N3 C11 1.341(5) .
N3 C15 1.349(5) .
C5 C11 1.528(6) .
C5 C1 1.531(5) .
C5 C6 1.532(6) .
C15 C14 1.389(7) .
N1 C1 1.293(5) .
N1 N1 1.348(6) 4_575
C12 C11 1.383(6) .
C12 C13 1.390(7) .
C1 C2 1.420(6) .
O10 Ni1 2.158(3) 4_575
C2 C3 1.411(6) .
C2 C2 1.418(8) 4_575
C13 C14 1.342(8) .
C6 C7 1.390(6) .
C3 C4 1.359(7) .
C9 C10 1.378(6) .
C9 C8 1.389(8) .
C4 C4 1.393(11) 4_575
C7 C8 1.356(7) .
Cl1 O101 1.405(6) .
Cl1 O102 1.406(8) .
Cl1 O102 1.406(8) 4_565
Cl1 O100 1.416(8) 4_565
Cl1 O100 1.416(8) .
Cl2 O200 1.315(5) .
Cl2 O201 1.359(5) .
Cl2 O202 1.413(4) .
Cl2 O203 1.458(7) .
O400 C400 1.453(17) 4_565
O400 C400 1.453(17) .
O400 C40A 1.474(12) 4_565
O400 C40A 1.474(12) .
O102 O102 1.815(18) 4_565
C20A N20A 1.24(3) .
C20A C21A 1.46(3) .
C20 O20 1.18(3) .
C20 N20 1.333(17) .
C20 N21 1.38(2) .
C400 C401 1.49(3) .
C40A C41A 1.543(17) .
N500 C501 1.32(2) .
N500 C501 1.32(2) 4_565
C500 C501 1.22(3) .
C500 C502 1.99(5) .
C501 C501 1.52(4) 4_565
C502 C503 1.50(6) .
0502 C503 1.58(5) 4_565
0502 C503 1.58(4) .
